data_4509735
loop_
_publ_author_name
'Santra, Ramkinkar'
'Biradha, Kumar'

_publ_section_title
;
 Two-Dimensional Organic Brick-Wall Layers as Hosts for the Inclusion and
 Study of Aromatics Ensembles: Acid&#x2212;Pyridine and
 Acid&#x2212;Carbonyl Synthons for Multicomponent Materials
;
_journal_issue 11
_journal_name_full 'Crystal Growth &amp; Design'
_journal_page_first 4969
_journal_paper_doi 10.1021/cg900759e
_journal_volume 9
_journal_year 2009
_chemical_formula_sum 'C28 H26 N2 O8'
_chemical_formula_weight 518.51
_chemical_name_systematic
; 
 ? 
;
_space_group_IT_number 15
_symmetry_cell_setting monoclinic
_symmetry_space_group_name_Hall '-C 2yc'
_symmetry_space_group_name_H-M 'C 1 2/c 1'
_atom_sites_solution_hydrogens geom
_atom_sites_solution_primary direct
_atom_sites_solution_secondary difmap
_audit_creation_method SHELXL-97
_cell_angle_alpha 90.00
_cell_angle_beta 128.492(2)
_cell_angle_gamma 90.00
_cell_formula_units_Z 8
_cell_length_a 23.612(2)
_cell_length_b 15.0618(12)
_cell_length_c 17.8456(15)
_cell_measurement_reflns_used 6426
_cell_measurement_temperature 293(2)
_cell_measurement_theta_max 28.74
_cell_measurement_theta_min 1.74
_cell_volume 4967.4(7)
_computing_structure_refinement 'SHELXL-97 (Sheldrick, 1997)'
_computing_structure_solution 'SHELXS-97 (Sheldrick, 1990)'
_diffrn_ambient_temperature 293(2)
_diffrn_measured_fraction_theta_full 0.996
_diffrn_measured_fraction_theta_max 0.996
_diffrn_measurement_device_type 'Bruker-APEX-2 CCD area detector'
_diffrn_measurement_method hemisphere
_diffrn_radiation_monochromator graphite
_diffrn_radiation_source 'fine-focus sealed tube'
_diffrn_radiation_type MoK\a
_diffrn_radiation_wavelength 0.71073
_diffrn_reflns_av_R_equivalents 0.0762
_diffrn_reflns_av_sigmaI/netI 0.0875
_diffrn_reflns_limit_h_max 30
_diffrn_reflns_limit_h_min -31
_diffrn_reflns_limit_k_max 20
_diffrn_reflns_limit_k_min -16
_diffrn_reflns_limit_l_max 24
_diffrn_reflns_limit_l_min -24
_diffrn_reflns_number 35036
_diffrn_reflns_theta_full 28.74
_diffrn_reflns_theta_max 28.74
_diffrn_reflns_theta_min 1.74
_exptl_absorpt_coefficient_mu 0.103
_exptl_absorpt_correction_T_max 0.95
_exptl_absorpt_correction_T_min 0.93
_exptl_absorpt_correction_type multi-scan
_exptl_absorpt_process_details SADABS
_exptl_crystal_colour yellow
_exptl_crystal_density_diffrn 1.387
_exptl_crystal_density_meas ?
_exptl_crystal_density_method 'not measured'
_exptl_crystal_description Needle
_exptl_crystal_F_000 2176
_exptl_crystal_size_max 0.20
_exptl_crystal_size_mid 0.14
_exptl_crystal_size_min 0.12
_refine_diff_density_max 0.325
_refine_diff_density_min -0.245
_refine_diff_density_rms 0.042
_refine_ls_extinction_method none
_refine_ls_goodness_of_fit_ref 0.942
_refine_ls_hydrogen_treatment mixed
_refine_ls_matrix_type full
_refine_ls_number_parameters 337
_refine_ls_number_reflns 6426
_refine_ls_number_restraints 0
_refine_ls_restrained_S_all 0.942
_refine_ls_R_factor_all 0.1592
_refine_ls_R_factor_gt 0.0637
_refine_ls_shift/su_max 0.000
_refine_ls_shift/su_mean 0.000
_refine_ls_structure_factor_coef Fsqd
_refine_ls_weighting_details 'calc w=1/[\s^2^(Fo^2^)+(0.0708P)^2^+0.0000P] where P=(Fo^2^+2Fc^2^)/3'
_refine_ls_weighting_scheme calc
_refine_ls_wR_factor_gt 0.1302
_refine_ls_wR_factor_ref 0.1565
_reflns_number_gt 2963
_reflns_number_total 6426
_reflns_threshold_expression >2sigma(I)
_cod_data_source_file cg900759esup1.cif
_cod_data_source_block 2
_cod_depositor_comments
;
The following automatic conversions were performed:

'_symmetry_cell_setting' value 'Monoclinic' changed to 'monoclinic'
according to /home/saulius/struct/CIF-dictionaries/cif_core.dic
dictionary named 'cif_core.dic' version 2.4.2 from 2011-04-26.

Automatic conversion script
Id: cif_fix_values 1891 2012-01-12 08:04:46Z andrius 

The following automatic conversions were performed:

'_exptl_crystal_density_meas' value 'not measured' was changed to '?'
- the value is perceived as not measured.

Automatic conversion script
Id: cif_fix_values 3008 2015-01-20 13:52:24Z robertas 
;
_cod_original_cell_volume 4967.5(7)
_cod_original_sg_symbol_H-M C2/c
_cod_database_code 4509735

loop_
_symmetry_equiv_pos_as_xyz
'x, y, z'
'-x, y, -z+1/2'
'x+1/2, y+1/2, z'
'-x+1/2, y+1/2, -z+1/2'
'-x, -y, -z'
'x, -y, z-1/2'
'-x+1/2, -y+1/2, -z'
'x+1/2, -y+1/2, z-1/2'

loop_
_atom_site_label
_atom_site_type_symbol
_atom_site_fract_x
_atom_site_fract_y
_atom_site_fract_z
_atom_site_U_iso_or_equiv
_atom_site_adp_type
_atom_site_occupancy
_atom_site_symmetry_multiplicity
_atom_site_calc_flag
_atom_site_refinement_flags
O1A O 0.40487(10) 0.86757(12) 1.01782(18) 0.1019(9) Uani 1 1 d .
C1A C 0.34221(13) 0.89105(16) 0.9615(2) 0.0585(7) Uani 1 1 d .
C2A C 0.28200(11) 0.82557(14) 0.92186(16) 0.0421(6) Uani 1 1 d .
C3A C 0.20980(12) 0.86102(14) 0.88699(17) 0.0449(6) Uani 1 1 d .
H3A1 H 0.1928 0.8265 0.9154 0.054 Uiso 1 1 calc .
H3A2 H 0.1753 0.8536 0.8181 0.054 Uiso 1 1 calc .
C4A C 0.21250(13) 0.95823(15) 0.91122(19) 0.0550(7) Uani 1 1 d .
H4A1 H 0.1637 0.9795 0.8801 0.066 Uiso 1 1 calc .
H4A2 H 0.2398 0.9645 0.9798 0.066 Uiso 1 1 calc .
C5A C 0.24728(12) 1.01414(14) 0.87940(18) 0.0493(6) Uani 1 1 d .
H5A1 H 0.2186 1.0102 0.8104 0.059 Uiso 1 1 calc .
H5A2 H 0.2479 1.0757 0.8957 0.059 Uiso 1 1 calc .
C6A C 0.32278(11) 0.98484(14) 0.92515(17) 0.0456(6) Uani 1 1 d .
N1B N 0.17494(12) 0.50313(13) 0.80166(16) 0.0610(6) Uani 1 1 d .
C1B C 0.24456(15) 0.50761(16) 0.84055(19) 0.0588(7) Uani 1 1 d .
H1B H 0.2670 0.4565 0.8412 0.071 Uiso 1 1 calc R
C2B C 0.28502(13) 0.58364(15) 0.87978(17) 0.0491(6) Uani 1 1 d .
H2B H 0.3337 0.5831 0.9066 0.059 Uiso 1 1 calc R
C3B C 0.25332(12) 0.66115(14) 0.87946(16) 0.0419(6) Uani 1 1 d .
C4B C 0.18084(12) 0.65612(15) 0.84031(18) 0.0535(7) Uani 1 1 d .
H4B H 0.1572 0.7058 0.8397 0.064 Uiso 1 1 calc R
C5B C 0.14455(14) 0.57740(17) 0.8026(2) 0.0622(8) Uani 1 1 d .
H5B H 0.0960 0.5756 0.7762 0.075 Uiso 1 1 calc R
C6B C 0.29839(12) 0.74121(14) 0.91894(18) 0.0488(6) Uani 1 1 d .
H6B H 0.3468 0.7317 0.9468 0.059 Uiso 1 1 calc R
N1C N 0.39440(9) 1.29903(12) 0.87437(13) 0.0435(5) Uani 1 1 d .
C1C C 0.44985(12) 1.24317(15) 0.92213(17) 0.0498(7) Uani 1 1 d .
H1C H 0.4949 1.2632 0.9435 0.060 Uiso 1 1 calc R
C2C C 0.44366(12) 1.15715(15) 0.94147(18) 0.0516(7) Uani 1 1 d .
H2C H 0.4842 1.1205 0.9752 0.062 Uiso 1 1 calc R
C3C C 0.37754(11) 1.12425(14) 0.91113(16) 0.0428(6) Uani 1 1 d .
C4C C 0.31943(11) 1.18280(14) 0.85894(16) 0.0424(6) Uani 1 1 d .
H4C H 0.2734 1.1644 0.8353 0.051 Uiso 1 1 calc R
C5C C 0.33031(12) 1.26775(14) 0.84252(16) 0.0430(6) Uani 1 1 d .
H5C H 0.2906 1.3055 0.8071 0.052 Uiso 1 1 calc R
C6C C 0.37535(12) 1.03307(15) 0.93688(19) 0.0550(7) Uani 1 1 d .
H6C H 0.4188 1.0027 0.9673 0.066 Uiso 1 1 calc R
O11 O 0.08477(8) -0.03572(11) 0.64610(12) 0.0566(5) Uani 1 1 d .
O12 O -0.03020(9) -0.07279(11) 0.56615(15) 0.0760(6) Uani 1 1 d .
O13 O -0.20423(8) 0.15756(11) 0.50714(13) 0.0609(5) Uani 1 1 d .
O14 O -0.16428(9) 0.29369(11) 0.56397(13) 0.0608(5) Uani 1 1 d .
O15 O 0.08072(9) 0.37427(12) 0.71171(14) 0.0713(6) Uani 1 1 d .
O16 O 0.16453(9) 0.27581(12) 0.74951(15) 0.0782(6) Uani 1 1 d .
C11 C 0.00396(11) 0.07616(14) 0.61839(16) 0.0388(5) Uani 1 1 d .
C12 C -0.06506(11) 0.10063(14) 0.58315(16) 0.0412(6) Uani 1 1 d .
H12 H -0.1019 0.0585 0.5535 0.049 Uiso 1 1 calc R
C13 C -0.07975(11) 0.18724(14) 0.59173(16) 0.0386(5) Uani 1 1 d .
C14 C -0.02527(11) 0.25017(14) 0.63568(16) 0.0403(6) Uani 1 1 d .
H14 H -0.0350 0.3082 0.6422 0.048 Uiso 1 1 calc R
C15 C 0.04389(11) 0.22661(14) 0.67007(16) 0.0387(5) Uani 1 1 d .
C16 C 0.05842(11) 0.13962(14) 0.66190(16) 0.0418(6) Uani 1 1 d .
H16 H 0.1050 0.1236 0.6857 0.050 Uiso 1 1 calc R
C17 C 0.01758(12) -0.01835(15) 0.60737(17) 0.0460(6) Uani 1 1 d .
C18 C -0.15438(12) 0.21369(15) 0.55177(17) 0.0430(6) Uani 1 1 d .
C19 C 0.10293(12) 0.29389(16) 0.71466(18) 0.0502(6) Uani 1 1 d .
H11O H 0.0902(16) -0.107(2) 0.639(2) 0.110(11) Uiso 1 1 d .
H15O H 0.1184(19) 0.419(2) 0.746(2) 0.125(13) Uiso 1 1 d .
H13O H -0.222(2) 0.315(3) 0.535(3) 0.162(15) Uiso 1 1 d .

loop_
_atom_site_aniso_label
_atom_site_aniso_U_11
_atom_site_aniso_U_22
_atom_site_aniso_U_33
_atom_site_aniso_U_23
_atom_site_aniso_U_13
_atom_site_aniso_U_12
O1A 0.0437(11) 0.0431(11) 0.156(2) 0.0319(12) 0.0311(12) 0.0011(9)
C1A 0.0392(13) 0.0340(14) 0.085(2) 0.0121(13) 0.0302(14) -0.0005(11)
C2A 0.0437(12) 0.0285(13) 0.0510(14) 0.0041(10) 0.0280(11) -0.0047(10)
C3A 0.0515(14) 0.0302(13) 0.0625(16) -0.0021(11) 0.0401(13) -0.0048(10)
C4A 0.0675(16) 0.0308(14) 0.086(2) -0.0011(13) 0.0571(16) -0.0045(12)
C5A 0.0514(14) 0.0311(13) 0.0744(17) 0.0050(12) 0.0436(13) 0.0001(11)
C6A 0.0389(12) 0.0280(12) 0.0602(15) 0.0056(11) 0.0261(11) -0.0025(10)
N1B 0.0620(14) 0.0331(12) 0.0735(15) -0.0119(10) 0.0352(12) -0.0111(10)
C1B 0.0687(18) 0.0340(15) 0.0709(19) -0.0035(13) 0.0421(15) 0.0025(13)
C2B 0.0508(14) 0.0320(14) 0.0632(17) 0.0019(12) 0.0348(13) 0.0004(11)
C3B 0.0463(13) 0.0274(12) 0.0520(14) 0.0043(10) 0.0305(11) -0.0011(10)
C4B 0.0499(14) 0.0290(13) 0.0763(18) -0.0045(12) 0.0366(13) -0.0039(11)
C5B 0.0536(15) 0.0393(16) 0.086(2) -0.0076(14) 0.0400(15) -0.0064(12)
C6B 0.0399(12) 0.0297(13) 0.0688(17) 0.0084(11) 0.0299(12) -0.0005(10)
N1C 0.0420(10) 0.0284(10) 0.0578(13) 0.0022(9) 0.0300(10) -0.0055(8)
C1C 0.0389(13) 0.0380(14) 0.0664(17) 0.0036(12) 0.0297(12) -0.0104(11)
C2C 0.0401(12) 0.0336(14) 0.0750(18) 0.0080(12) 0.0328(13) 0.0005(10)
C3C 0.0360(12) 0.0282(12) 0.0599(15) 0.0007(11) 0.0277(11) -0.0047(10)
C4C 0.0356(11) 0.0330(13) 0.0584(15) -0.0014(11) 0.0291(11) -0.0066(10)
C5C 0.0423(12) 0.0281(12) 0.0568(15) -0.0009(11) 0.0300(12) -0.0039(10)
C6C 0.0389(12) 0.0297(13) 0.0836(19) 0.0076(12) 0.0318(13) 0.0005(10)
O11 0.0395(9) 0.0325(10) 0.0822(13) -0.0092(8) 0.0302(9) 0.0058(7)
O12 0.0463(10) 0.0340(10) 0.1205(17) -0.0184(10) 0.0386(11) -0.0030(8)
O13 0.0390(9) 0.0392(10) 0.0994(14) -0.0042(9) 0.0405(10) -0.0014(8)
O14 0.0442(9) 0.0425(10) 0.0989(14) -0.0101(9) 0.0461(10) 0.0061(8)
O15 0.0469(10) 0.0335(10) 0.1031(16) -0.0166(10) 0.0316(11) -0.0043(8)
O16 0.0410(10) 0.0534(12) 0.1243(17) -0.0235(11) 0.0437(11) -0.0076(9)
C11 0.0359(11) 0.0287(12) 0.0471(13) -0.0025(10) 0.0235(10) 0.0038(9)
C12 0.0367(12) 0.0283(12) 0.0569(15) -0.0029(10) 0.0283(11) -0.0022(9)
C13 0.0355(11) 0.0318(13) 0.0522(14) -0.0015(10) 0.0291(11) 0.0017(9)
C14 0.0393(12) 0.0309(12) 0.0542(14) -0.0029(10) 0.0308(11) 0.0048(10)
C15 0.0351(11) 0.0283(12) 0.0498(14) -0.0063(10) 0.0249(10) -0.0019(9)
C16 0.0329(11) 0.0347(13) 0.0530(14) -0.0021(11) 0.0244(11) 0.0026(10)
C17 0.0383(13) 0.0312(13) 0.0606(16) -0.0020(11) 0.0268(12) 0.0036(11)
C18 0.0427(13) 0.0306(13) 0.0620(16) -0.0001(11) 0.0358(12) 0.0019(11)
C19 0.0428(13) 0.0364(14) 0.0646(17) -0.0091(12) 0.0301(13) 0.0004(11)

loop_
_atom_type_symbol
_atom_type_description
_atom_type_scat_dispersion_real
_atom_type_scat_dispersion_imag
_atom_type_scat_source
C C 0.0033 0.0016 'International Tables Vol C Tables 4.2.6.8 and 6.1.1.4'
H H 0.0000 0.0000 'International Tables Vol C Tables 4.2.6.8 and 6.1.1.4'
N N 0.0061 0.0033 'International Tables Vol C Tables 4.2.6.8 and 6.1.1.4'
O O 0.0106 0.0060 'International Tables Vol C Tables 4.2.6.8 and 6.1.1.4'

loop_
_geom_angle_atom_site_label_1
_geom_angle_atom_site_label_2
_geom_angle_atom_site_label_3
_geom_angle
O1A C1A C2A 120.6(2)
O1A C1A C6A 121.2(2)
C2A C1A C6A 118.06(19)
C6B C2A C1A 115.5(2)
C6B C2A C3A 127.0(2)
C1A C2A C3A 117.40(19)
C2A C3A C4A 112.92(18)
C5A C4A C3A 111.5(2)
C6A C5A C4A 111.9(2)
C6C C6A C5A 127.0(2)
C6C C6A C1A 116.0(2)
C5A C6A C1A 116.99(18)
C1B N1B C5B 116.8(2)
N1B C1B C2B 123.4(2)
C1B C2B C3B 119.9(2)
C2B C3B C4B 116.7(2)
C2B C3B C6B 117.6(2)
C4B C3B C6B 125.8(2)
C5B C4B C3B 119.5(2)
N1B C5B C4B 123.7(2)
C2A C6B C3B 131.2(2)
C1C N1C C5C 117.12(19)
N1C C1C C2C 122.9(2)
C1C C2C C3C 120.6(2)
C2C C3C C4C 115.9(2)
C2C C3C C6C 117.72(19)
C4C C3C C6C 126.42(19)
C5C C4C C3C 119.7(2)
N1C C5C C4C 123.7(2)
C6A C6C C3C 132.3(2)
C12 C11 C16 119.35(19)
C12 C11 C17 118.81(19)
C16 C11 C17 121.83(19)
C13 C12 C11 120.47(19)
C12 C13 C14 120.04(19)
C12 C13 C18 120.26(19)
C14 C13 C18 119.68(19)
C13 C14 C15 120.0(2)
C16 C15 C14 119.75(19)
C16 C15 C19 119.25(19)
C14 C15 C19 120.99(19)
C15 C16 C11 120.42(19)
O12 C17 O11 123.7(2)
O12 C17 C11 122.0(2)
O11 C17 C11 114.25(19)
O13 C18 O14 123.3(2)
O13 C18 C13 119.3(2)
O14 C18 C13 117.5(2)
O16 C19 O15 123.7(2)
O16 C19 C15 123.3(2)
O15 C19 C15 112.9(2)

loop_
_geom_bond_atom_site_label_1
_geom_bond_atom_site_label_2
_geom_bond_distance
O1A C1A 1.214(3)
C1A C2A 1.497(3)
C1A C6A 1.502(3)
C2A C6B 1.339(3)
C2A C3A 1.503(3)
C3A C4A 1.517(3)
C4A C5A 1.512(3)
C5A C6A 1.493(3)
C6A C6C 1.337(3)
N1B C1B 1.330(3)
N1B C5B 1.335(3)
C1B C2B 1.372(3)
C2B C3B 1.385(3)
C3B C4B 1.391(3)
C3B C6B 1.466(3)
C4B C5B 1.369(3)
N1C C1C 1.326(3)
N1C C5C 1.329(3)
C1C C2C 1.372(3)
C2C C3C 1.387(3)
C3C C4C 1.392(3)
C3C C6C 1.459(3)
C4C C5C 1.372(3)
O11 C17 1.303(2)
O12 C17 1.205(3)
O13 C18 1.252(3)
O14 C18 1.272(3)
O15 C19 1.307(3)
O16 C19 1.204(3)
C11 C12 1.383(3)
C11 C16 1.388(3)
C11 C17 1.499(3)
C12 C13 1.383(3)
C13 C14 1.383(3)
C13 C18 1.486(3)
C14 C15 1.386(3)
C15 C16 1.385(3)
C15 C19 1.491(3)
